data_7230092
loop_
_publ_author_name
'Wang, Kai'
'Tang, Shen'
'Hu, Zhao-Bo'
'Zou, Hua-Hong'
'Wang, Xiao-Lu'
'Li, Yan'
'Zhang, Shu-Hua'
'Chen, Zi-Lu'
'Liang, Fu-Pei'

_publ_section_title
;
 A family of 3d metal clusters based on N--N single bonds bridged
 quasi-linear trinuclear cores: the Mn analogue displaying single-molecule
 magnet behavior
;
_journal_issue 12
_journal_name_full 'RSC Advances'
_journal_page_first 6218
_journal_paper_doi 10.1039/C7RA12844D
_journal_volume 8
_journal_year 2018
_chemical_formula_moiety 'C35 H41 Mn3 N5 O14'
_chemical_formula_sum 'C35 H41 Mn3 N5 O14'
_chemical_formula_weight 920.55
_chemical_name_systematic SuperNova
_space_group_crystal_system orthorhombic
_space_group_IT_number 60
_space_group_name_Hall '-P 2n 2ab'
_space_group_name_H-M_alt 'P b c n'
_symmetry_space_group_name_Hall '-P 2n 2ab'
_symmetry_space_group_name_H-M 'P b c n'
_atom_sites_solution_hydrogens geom
_atom_sites_solution_primary direct
_atom_sites_solution_secondary difmap
_audit_creation_date 2016-07-28
_audit_creation_method
;
Olex2 1.2
(compiled 2016.02.19 svn.r3266 for OlexSys, GUI svn.r5155)
;
_audit_update_record
;
2016-07-29 deposited with the CCDC.
2018-02-01 downloaded from the CCDC.
;
_cell_angle_alpha 90.00
_cell_angle_beta 90.00
_cell_angle_gamma 90.00
_cell_formula_units_Z 4
_cell_length_a 17.0744(3)
_cell_length_b 20.5494(4)
_cell_length_c 11.4918(2)
_cell_measurement_reflns_used 10560
_cell_measurement_temperature 296.15
_cell_measurement_theta_max 28.7008
_cell_measurement_theta_min 2.9088
_cell_volume 4032.11(13)
_computing_cell_refinement
;
CrysAlisPro, Agilent Technologies,
Version 1.171.35.21 (release 20-01-2012 CrysAlis171 .NET)
(compiled Jan 23 2012,18:06:46)
;
_computing_data_collection
;
CrysAlisPro, Agilent Technologies,
Version 1.171.35.21 (release 20-01-2012 CrysAlis171 .NET)
(compiled Jan 23 2012,18:06:46)
;
_computing_data_reduction
;
CrysAlisPro, Agilent Technologies,
Version 1.171.35.21 (release 20-01-2012 CrysAlis171 .NET)
(compiled Jan 23 2012,18:06:46)
;
_computing_molecular_graphics 'Olex2 (Dolomanov et al., 2009)'
_computing_publication_material 'Olex2 (Dolomanov et al., 2009)'
_computing_structure_refinement 'XL (Sheldrick, 2008)'
_computing_structure_solution 'XS (Sheldrick, 2008)'
_diffrn_ambient_temperature 296.15
_diffrn_detector_area_resol_mean 15.9784
_diffrn_measured_fraction_theta_full 0.999
_diffrn_measured_fraction_theta_max 0.951
_diffrn_measurement_details
;
#__ type_ start__ end____ width___ exp.time_
  1 omega  -18.00   13.00   1.0000   17.0000
omega____ theta____ kappa____ phi______ frames
    -      -18.2686  -99.0000 -150.0000 31

#__ type_ start__ end____ width___ exp.time_
  2 omega  -15.00   20.00   1.0000   17.0000
omega____ theta____ kappa____ phi______ frames
    -      -18.2686  -99.0000  -60.0000 35

#__ type_ start__ end____ width___ exp.time_
  3 omega  -20.00    5.00   1.0000   17.0000
omega____ theta____ kappa____ phi______ frames
    -      -18.2686  -99.0000   90.0000 25

#__ type_ start__ end____ width___ exp.time_
  4 omega   -7.00   83.00   1.0000   17.0000
omega____ theta____ kappa____ phi______ frames
    -       19.4405   38.0000    0.0000 90

#__ type_ start__ end____ width___ exp.time_
  5 omega   61.00   98.00   1.0000   17.0000
omega____ theta____ kappa____ phi______ frames
    -       19.4405 -178.0000 -120.0000 37

#__ type_ start__ end____ width___ exp.time_
  6 omega   36.00   61.00   1.0000   17.0000
omega____ theta____ kappa____ phi______ frames
    -       19.4405  178.0000 -150.0000 25

#__ type_ start__ end____ width___ exp.time_
  7 omega   -4.00   84.00   1.0000   17.0000
omega____ theta____ kappa____ phi______ frames
    -       19.4405   77.0000   60.0000 88

#__ type_ start__ end____ width___ exp.time_
  8 omega   57.00   83.00   1.0000   17.0000
omega____ theta____ kappa____ phi______ frames
    -       19.4405   57.0000  120.0000 26

#__ type_ start__ end____ width___ exp.time_
  9 omega  -53.00   47.00   1.0000   17.0000
omega____ theta____ kappa____ phi______ frames
    -       19.4405  -38.0000 -180.0000 100

#__ type_ start__ end____ width___ exp.time_
 10 omega  -50.00   37.00   1.0000   17.0000
omega____ theta____ kappa____ phi______ frames
    -       19.4405  -57.0000  -30.0000 87
;
_diffrn_measurement_device_type 'SuperNova, Single source at offset), Eos'
_diffrn_measurement_method '\w scans'
_diffrn_orient_matrix_UB_11 0.0325170000
_diffrn_orient_matrix_UB_12 -0.0093626000
_diffrn_orient_matrix_UB_13 0.0345552000
_diffrn_orient_matrix_UB_21 0.0114203000
_diffrn_orient_matrix_UB_22 0.0330749000
_diffrn_orient_matrix_UB_23 0.0049598000
_diffrn_orient_matrix_UB_31 -0.0231723000
_diffrn_orient_matrix_UB_32 0.0031407000
_diffrn_orient_matrix_UB_33 0.0509208000
_diffrn_radiation_monochromator mirror
_diffrn_radiation_type MoK\a
_diffrn_radiation_wavelength 0.71073
_diffrn_reflns_av_R_equivalents 0.0514
_diffrn_reflns_av_unetI/netI 0.0348
_diffrn_reflns_limit_h_max 20
_diffrn_reflns_limit_h_min -22
_diffrn_reflns_limit_k_max 27
_diffrn_reflns_limit_k_min -27
_diffrn_reflns_limit_l_max 15
_diffrn_reflns_limit_l_min -15
_diffrn_reflns_number 41863
_diffrn_reflns_theta_full 26.00
_diffrn_reflns_theta_max 28.76
_diffrn_reflns_theta_min 2.91
_diffrn_source 'SuperNova (Mo) X-ray Source'
_exptl_absorpt_coefficient_mu 0.996
_exptl_absorpt_correction_T_max 1.00000
_exptl_absorpt_correction_T_min 0.71789
_exptl_absorpt_correction_type multi-scan
_exptl_absorpt_process_details
;
CrysAlisPro, Agilent Technologies,
Version 1.171.35.21 (release 20-01-2012 CrysAlis171 .NET)
(compiled Jan 23 2012,18:06:46)
Empirical absorption correction using spherical harmonics,
 implemented in SCALE3 ABSPACK scaling algorithm.
;
_exptl_crystal_colour black
_exptl_crystal_colour_primary black
_exptl_crystal_density_diffrn 1.516
_exptl_crystal_density_method 'not measured'
_exptl_crystal_description block
_exptl_crystal_F_000 1892
_exptl_crystal_size_max 0.32
_exptl_crystal_size_mid 0.26
_exptl_crystal_size_min 0.24
_refine_diff_density_max 0.480
_refine_diff_density_min -0.372
_refine_diff_density_rms 0.063
_refine_ls_extinction_method none
_refine_ls_goodness_of_fit_ref 1.129
_refine_ls_hydrogen_treatment mixed
_refine_ls_matrix_type full
_refine_ls_number_parameters 269
_refine_ls_number_reflns 4995
_refine_ls_number_restraints 4
_refine_ls_restrained_S_all 1.129
_refine_ls_R_factor_all 0.0625
_refine_ls_R_factor_gt 0.0418
_refine_ls_shift/su_max 0.000
_refine_ls_shift/su_mean 0.000
_refine_ls_structure_factor_coef Fsqd
_refine_ls_weighting_details 'calc w=1/[\s^2^(Fo^2^)+(0.0340P)^2^+2.7753P] where P=(Fo^2^+2Fc^2^)/3'
_refine_ls_weighting_scheme calc
_refine_ls_wR_factor_gt 0.0947
_refine_ls_wR_factor_ref 0.1032
_reflns_number_gt 3796
_reflns_number_total 4995
_reflns_threshold_expression >2sigma(I)
_cod_data_source_file c7ra12844d2.cif
_cod_data_source_block 1-Mn3
_cod_original_cell_volume 4032.12(13)
_cod_database_code 7230092
_reflns_odcompleteness_completeness 99.74
_reflns_odcompleteness_iscentric 1
_reflns_odcompleteness_theta 26.32
_olex2_refinement_description
;
1. Fixed Uiso
 At 1.2 times of:
  All C(H) groups
 At 1.5 times of:
  All C(H,H,H) groups, All C(H,H,H,H,H) groups
2. Restrained distances
 O7-H7
 0.85 with sigma of 0.01
 O6-H6
 0.85 with sigma of 0.01
 C18-H7
 1.875 with sigma of 0.02
 C17-H6
 1.869 with sigma of 0.02
3.a Aromatic/amide H refined with riding coordinates:
 C2(H2), C3(H3), C4(H4), C5(H5), C10(H10), C11(H11), C14(H14)
3.b Idealised Me refined as rotating group:
 C12(H12A,H12B,H12C), C16(H16A,H16B,H16C), C17(H17A,H17B,H17C), C18(H18A,H18B,
 H18C)
;
_olex2_submission_special_instructions 'No special instructions were received'

loop_
_space_group_symop_id
_space_group_symop_operation_xyz
1 'x, y, z'
2 '-x+1/2, -y+1/2, z+1/2'
3 'x+1/2, -y+1/2, -z'
4 '-x, y, -z+1/2'
5 '-x, -y, -z'
6 'x-1/2, y-1/2, -z-1/2'
7 '-x-1/2, y-1/2, z'
8 'x, -y, z-1/2'

loop_
_atom_site_label
_atom_site_type_symbol
_atom_site_fract_x
_atom_site_fract_y
_atom_site_fract_z
_atom_site_U_iso_or_equiv
_atom_site_adp_type
_atom_site_occupancy
_atom_site_calc_flag
_atom_site_site_symmetry_order
_atom_site_refinement_flags_posn
_atom_site_refinement_flags_adp
_atom_site_refinement_flags_occupancy
Mn1 Mn 0.24304(2) 0.301873(17) 0.95985(3) 0.03001(11) Uani 1 d 1 . . .
Mn2 Mn 0.0000 0.24606(2) 0.7500 0.02794(13) Uani 1 d 2 S T P
O1 O 0.28882(10) 0.22424(8) 1.01095(16) 0.0392(4) Uani 1 d 1 . . .
O2 O 0.08682(9) 0.16964(8) 0.81783(15) 0.0343(4) Uani 1 d 1 . . .
O3 O 0.17781(9) 0.37500(8) 0.90949(15) 0.0346(4) Uani 1 d 1 . . .
O4 O 0.31739(10) 0.35582(9) 1.04082(15) 0.0383(4) Uani 1 d 1 . . .
O5 O 0.31640(10) 0.31036(9) 0.80735(16) 0.0428(4) Uani 1 d 1 . . .
O6 O 0.17442(13) 0.29856(10) 1.13673(17) 0.0512(5) Uani 1 d 1 D . .
O7 O 0.05671(10) 0.25068(10) 0.57728(16) 0.0452(5) Uani 1 d 1 D . .
N1 N 0.16313(10) 0.25320(9) 0.87893(17) 0.0285(4) Uani 1 d 1 . . .
N2 N 0.10602(11) 0.29258(9) 0.82916(17) 0.0294(4) Uani 1 d 1 . . .
N3 N 0.0000 0.36601(13) 0.7500 0.0278(6) Uani 1 d 2 S T P
C1 C 0.27038(14) 0.16274(12) 0.9849(2) 0.0320(5) Uani 1 d 1 . . .
C2 C 0.31844(15) 0.11422(13) 1.0325(2) 0.0411(6) Uani 1 d 1 . . .
H2 H 0.3600 0.1261 1.0804 0.049 Uiso 1 calc 1 R . .
C3 C 0.30532(17) 0.04956(14) 1.0098(3) 0.0475(7) Uani 1 d 1 . . .
H3 H 0.3381 0.0182 1.0420 0.057 Uiso 1 calc 1 R . .
C4 C 0.24362(16) 0.03065(14) 0.9394(3) 0.0483(7) Uani 1 d 1 . . .
H4 H 0.2356 -0.0131 0.9223 0.058 Uiso 1 calc 1 R . .
C5 C 0.19457(15) 0.07740(12) 0.8954(2) 0.0385(6) Uani 1 d 1 . . .
H5 H 0.1523 0.0645 0.8499 0.046 Uiso 1 calc 1 R . .
C6 C 0.20589(13) 0.14357(11) 0.9164(2) 0.0296(5) Uani 1 d 1 . . .
C7 C 0.14790(13) 0.18935(11) 0.8668(2) 0.0272(5) Uani 1 d 1 . . .
C8 C 0.11888(12) 0.35353(11) 0.8489(2) 0.0282(5) Uani 1 d 1 . . .
C9 C 0.05888(13) 0.39790(11) 0.7992(2) 0.0296(5) Uani 1 d 1 . . .
C10 C 0.06155(16) 0.46539(13) 0.8007(3) 0.0452(7) Uani 1 d 1 . . .
H10 H 0.1033 0.4875 0.8346 0.054 Uiso 1 calc 1 R . .
C11 C 0.0000 0.49858(19) 0.7500 0.0566(12) Uani 1 d 2 S T P
H11 H 0.0000 0.5438 0.7500 0.068 Uiso 1 calc 2 RS T P
C12 C 0.3929(2) 0.36887(19) 0.6731(3) 0.0673(10) Uani 1 d 1 . . .
H12A H 0.3966 0.3282 0.6325 0.101 Uiso 1 calc 1 GR . .
H12B H 0.4437 0.3888 0.6766 0.101 Uiso 1 calc 1 GR . .
H12C H 0.3574 0.3971 0.6326 0.101 Uiso 1 calc 1 GR . .
C13 C 0.36349(15) 0.35725(14) 0.7936(2) 0.0400(6) Uani 1 d 1 . . .
C14 C 0.39017(16) 0.39758(13) 0.8828(2) 0.0427(6) Uani 1 d 1 . . .
H14 H 0.4245 0.4307 0.8619 0.051 Uiso 1 calc 1 R . .
C15 C 0.37052(14) 0.39307(12) 0.9994(2) 0.0367(6) Uani 1 d 1 . . .
C16 C 0.4119(2) 0.43404(16) 1.0874(3) 0.0605(9) Uani 1 d 1 . . .
H16A H 0.3758 0.4648 1.1201 0.091 Uiso 1 calc 1 GR . .
H16B H 0.4542 0.4569 1.0506 0.091 Uiso 1 calc 1 GR . .
H16C H 0.4322 0.4067 1.1481 0.091 Uiso 1 calc 1 GR . .
C17 C 0.1446(2) 0.3538(2) 1.1924(3) 0.0785(11) Uani 1 d 1 D . .
H17A H 0.1168 0.3801 1.1370 0.118 Uiso 1 calc 1 GR . .
H17B H 0.1870 0.3785 1.2250 0.118 Uiso 1 calc 1 GR . .
H17C H 0.1095 0.3407 1.2534 0.118 Uiso 1 calc 1 GR . .
H6 H 0.189(3) 0.2702(12) 1.185(2) 0.118 Uiso 1 d 1 DR . .
H7 H 0.1053(7) 0.258(2) 0.577(3) 0.118 Uiso 1 d 1 DR . .
C18 C 0.02344(19) 0.26752(19) 0.4706(3) 0.0644(10) Uani 1 d 1 D . .
H18A H 0.0553 0.2509 0.4086 0.097 Uiso 1 calc 1 GR . .
H18B H 0.0202 0.3140 0.4646 0.097 Uiso 1 calc 1 GR . .
H18C H -0.0282 0.2492 0.4652 0.097 Uiso 1 calc 1 GR . .

loop_
_atom_site_aniso_label
_atom_site_aniso_U_11
_atom_site_aniso_U_22
_atom_site_aniso_U_33
_atom_site_aniso_U_23
_atom_site_aniso_U_13
_atom_site_aniso_U_12
Mn1 0.02295(19) 0.0283(2) 0.0388(2) 0.00017(16) -0.00747(15) -0.00240(14)
Mn2 0.0205(2) 0.0269(3) 0.0365(3) 0.000 -0.0043(2) 0.000
O1 0.0309(9) 0.0311(9) 0.0557(11) 0.0006(8) -0.0165(8) 0.0014(7)
O2 0.0273(9) 0.0271(8) 0.0486(11) -0.0045(8) -0.0096(8) 0.0002(7)
O3 0.0296(9) 0.0267(8) 0.0474(10) 0.0005(8) -0.0120(7) -0.0041(7)
O4 0.0333(9) 0.0409(10) 0.0406(10) -0.0009(8) -0.0088(8) -0.0084(8)
O5 0.0375(10) 0.0485(11) 0.0424(10) -0.0035(9) -0.0005(8) -0.0076(9)
O6 0.0554(13) 0.0533(13) 0.0450(11) 0.0016(10) 0.0067(10) 0.0025(10)
O7 0.0278(9) 0.0639(13) 0.0438(11) 0.0018(10) 0.0038(8) 0.0035(9)
N1 0.0214(9) 0.0256(10) 0.0385(11) 0.0013(8) -0.0058(8) 0.0016(8)
N2 0.0218(9) 0.0268(10) 0.0396(11) 0.0019(8) -0.0063(8) 0.0001(8)
N3 0.0229(13) 0.0249(13) 0.0356(15) 0.000 -0.0046(11) 0.000
C1 0.0277(12) 0.0311(13) 0.0372(13) 0.0015(11) -0.0013(10) 0.0012(10)
C2 0.0336(14) 0.0412(15) 0.0486(16) 0.0029(13) -0.0103(12) 0.0047(11)
C3 0.0433(16) 0.0387(15) 0.0606(18) 0.0083(13) -0.0086(14) 0.0125(12)
C4 0.0474(17) 0.0274(13) 0.070(2) -0.0003(13) -0.0066(14) 0.0040(12)
C5 0.0350(14) 0.0316(13) 0.0491(16) -0.0011(12) -0.0050(12) 0.0012(11)
C6 0.0259(12) 0.0286(12) 0.0344(12) 0.0021(10) 0.0017(9) 0.0022(9)
C7 0.0214(11) 0.0282(12) 0.0321(12) -0.0001(9) -0.0005(9) 0.0000(9)
C8 0.0221(11) 0.0284(12) 0.0340(12) 0.0012(10) -0.0021(9) -0.0023(9)
C9 0.0259(12) 0.0266(12) 0.0363(13) -0.0002(10) -0.0002(10) -0.0012(9)
C10 0.0415(15) 0.0282(13) 0.0659(19) -0.0020(13) -0.0194(14) -0.0049(11)
C11 0.055(3) 0.0223(18) 0.092(3) 0.000 -0.026(2) 0.000
C12 0.063(2) 0.093(3) 0.0462(18) 0.0027(18) 0.0034(16) -0.023(2)
C13 0.0296(13) 0.0456(15) 0.0449(15) 0.0040(12) -0.0012(11) 0.0017(12)
C14 0.0371(15) 0.0398(15) 0.0511(17) 0.0035(13) -0.0005(12) -0.0097(12)
C15 0.0304(13) 0.0302(13) 0.0495(15) 0.0002(11) -0.0080(11) -0.0021(10)
C16 0.068(2) 0.0534(19) 0.060(2) -0.0042(16) -0.0172(17) -0.0277(17)
C17 0.087(3) 0.095(3) 0.053(2) -0.017(2) -0.0015(19) 0.028(2)
C18 0.0480(19) 0.100(3) 0.0456(18) -0.0064(18) 0.0028(14) 0.0059(18)

loop_
_atom_type_symbol
_atom_type_description
_atom_type_scat_dispersion_real
_atom_type_scat_dispersion_imag
_atom_type_scat_source
C C 0.0033 0.0016 'International Tables Vol C Tables 4.2.6.8 and 6.1.1.4'
H H 0.0000 0.0000 'International Tables Vol C Tables 4.2.6.8 and 6.1.1.4'
Mn Mn 0.3368 0.7283 'International Tables Vol C Tables 4.2.6.8 and 6.1.1.4'
N N 0.0061 0.0033 'International Tables Vol C Tables 4.2.6.8 and 6.1.1.4'
O O 0.0106 0.0060 'International Tables Vol C Tables 4.2.6.8 and 6.1.1.4'

loop_
_geom_angle_atom_site_label_1
_geom_angle_atom_site_label_2
_geom_angle_atom_site_label_3
_geom_angle
_geom_angle_site_symmetry_1
_geom_angle_site_symmetry_3
O1 Mn1 O3 169.99(7) . .
O1 Mn1 O4 93.66(8) . .
O1 Mn1 O5 94.66(8) . .
O1 Mn1 O6 84.95(8) . .
O1 Mn1 N1 90.27(8) . .
O3 Mn1 O5 91.61(7) . .
O3 Mn1 O6 89.67(7) . .
O4 Mn1 O3 94.36(7) . .
O4 Mn1 O5 87.90(7) . .
O4 Mn1 O6 85.83(8) . .
O4 Mn1 N1 175.72(8) . .
O5 Mn1 O6 173.68(7) . .
N1 Mn1 O3 81.56(7) . .
N1 Mn1 O5 93.49(8) . .
N1 Mn1 O6 92.83(8) . .
O2 Mn2 O2 93.69(8) . 4_556
O2 Mn2 N3 133.16(4) 4_556 .
O2 Mn2 N3 133.16(4) . .
O7 Mn2 O2 92.95(7) . .
O7 Mn2 O2 92.95(7) 4_556 4_556
O7 Mn2 O2 90.42(7) 4_556 .
O7 Mn2 O2 90.42(7) . 4_556
O7 Mn2 O7 175.07(11) 4_556 .
O7 Mn2 N2 88.34(7) 4_556 .
O7 Mn2 N2 89.56(7) . .
O7 Mn2 N2 89.56(7) 4_556 4_556
O7 Mn2 N2 88.34(7) . 4_556
O7 Mn2 N3 87.54(6) . .
O7 Mn2 N3 87.54(6) 4_556 .
N2 Mn2 O2 162.08(6) . 4_556
N2 Mn2 O2 68.42(6) . .
N2 Mn2 O2 68.42(6) 4_556 4_556
N2 Mn2 O2 162.08(6) 4_556 .
N2 Mn2 N2 129.48(10) . 4_556
N2 Mn2 N3 64.74(5) . .
N2 Mn2 N3 64.74(5) 4_556 .
C1 O1 Mn1 129.63(15) . .
C7 O2 Mn2 117.96(14) . .
C8 O3 Mn1 109.75(14) . .
C15 O4 Mn1 129.26(17) . .
C13 O5 Mn1 122.09(17) . .
Mn1 O6 H6 116(2) . .
C17 O6 Mn1 123.6(2) . .
C17 O6 H6 111.5(18) . .
Mn2 O7 H7 116(2) . .
C18 O7 Mn2 128.42(17) . .
C18 O7 H7 110.6(18) . .
N2 N1 Mn1 113.10(14) . .
C7 N1 Mn1 133.80(15) . .
C7 N1 N2 112.92(18) . .
N1 N2 Mn2 119.04(14) . .
C8 N2 Mn2 128.50(15) . .
C8 N2 N1 111.90(18) . .
C9 N3 Mn2 119.61(14) . .
C9 N3 Mn2 119.61(14) 4_556 .
C9 N3 C9 120.8(3) . 4_556
O1 C1 C2 116.6(2) . .
O1 C1 C6 125.0(2) . .
C2 C1 C6 118.4(2) . .
C1 C2 H2 119.4 . .
C3 C2 C1 121.2(2) . .
C3 C2 H2 119.4 . .
C2 C3 H3 119.8 . .
C2 C3 C4 120.5(2) . .
C4 C3 H3 119.8 . .
C3 C4 H4 120.5 . .
C5 C4 C3 118.9(3) . .
C5 C4 H4 120.5 . .
C4 C5 H5 118.8 . .
C4 C5 C6 122.3(2) . .
C6 C5 H5 118.8 . .
C1 C6 C7 124.0(2) . .
C5 C6 C1 118.5(2) . .
C5 C6 C7 117.4(2) . .
O2 C7 N1 121.6(2) . .
O2 C7 C6 121.6(2) . .
N1 C7 C6 116.8(2) . .
O3 C8 C9 122.1(2) . .
N2 C8 O3 123.7(2) . .
N2 C8 C9 114.23(19) . .
N3 C9 C8 112.5(2) . .
N3 C9 C10 121.6(2) . .
C10 C9 C8 125.9(2) . .
C9 C10 H10 121.2 . .
C11 C10 C9 117.6(3) . .
C11 C10 H10 121.2 . .
C10 C11 C10 120.8(4) 4_556 .
C10 C11 H11 119.6 . .
C10 C11 H11 119.6 4_556 .
H12A C12 H12B 109.5 . .
H12A C12 H12C 109.5 . .
H12B C12 H12C 109.5 . .
C13 C12 H12A 109.5 . .
C13 C12 H12B 109.5 . .
C13 C12 H12C 109.5 . .
O5 C13 C12 116.9(3) . .
O5 C13 C14 124.6(3) . .
C14 C13 C12 118.5(3) . .
C13 C14 H14 116.8 . .
C15 C14 C13 126.3(2) . .
C15 C14 H14 116.8 . .
O4 C15 C14 124.9(2) . .
O4 C15 C16 114.9(2) . .
C14 C15 C16 120.2(2) . .
C15 C16 H16A 109.5 . .
C15 C16 H16B 109.5 . .
C15 C16 H16C 109.5 . .
H16A C16 H16B 109.5 . .
H16A C16 H16C 109.5 . .
H16B C16 H16C 109.5 . .
O6 C17 H17A 109.5 . .
O6 C17 H17B 109.5 . .
O6 C17 H17C 109.5 . .
H17A C17 H17B 109.5 . .
H17A C17 H17C 109.5 . .
H17B C17 H17C 109.5 . .
O7 C18 H18A 109.5 . .
O7 C18 H18B 109.5 . .
O7 C18 H18C 109.5 . .
H18A C18 H18B 109.5 . .
H18A C18 H18C 109.5 . .
H18B C18 H18C 109.5 . .

loop_
_geom_bond_atom_site_label_1
_geom_bond_atom_site_label_2
_geom_bond_distance
_geom_bond_site_symmetry_2
Mn1 O1 1.8711(17) .
Mn1 O3 1.9580(16) .
Mn1 O4 1.9251(17) .
Mn1 O5 2.1612(19) .
Mn1 O6 2.347(2) .
Mn1 N1 1.9305(19) .
Mn2 O2 2.2960(16) .
Mn2 O2 2.2960(16) 4_556
Mn2 O7 2.2105(18) .
Mn2 O7 2.2105(18) 4_556
Mn2 N2 2.2402(18) .
Mn2 N2 2.2402(18) 4_556
Mn2 N3 2.465(3) .
O1 C1 1.336(3) .
O2 C7 1.252(3) .
O3 C8 1.301(3) .
O4 C15 1.279(3) .
O5 C13 1.265(3) .
O6 C17 1.399(4) .
O6 H6 0.845(10) .
O7 H7 0.845(10) .
O7 C18 1.394(4) .
N1 N2 1.390(3) .
N1 C7 1.345(3) .
N2 C8 1.292(3) .
N3 C9 1.326(3) .
N3 C9 1.326(3) 4_556
C1 C2 1.402(3) .
C1 C6 1.410(3) .
C2 H2 0.9300 .
C2 C3 1.373(4) .
C3 H3 0.9300 .
C3 C4 1.384(4) .
C4 H4 0.9300 .
C4 C5 1.371(4) .
C5 H5 0.9300 .
C5 C6 1.394(3) .
C6 C7 1.480(3) .
C8 C9 1.486(3) .
C9 C10 1.388(3) .
C10 H10 0.9300 .
C10 C11 1.382(3) .
C11 C10 1.382(3) 4_556
C11 H11 0.9300 .
C12 H12A 0.9600 .
C12 H12B 0.9600 .
C12 H12C 0.9600 .
C12 C13 1.492(4) .
C13 C14 1.395(4) .
C14 H14 0.9300 .
C14 C15 1.385(4) .
C15 C16 1.493(4) .
C16 H16A 0.9600 .
C16 H16B 0.9600 .
C16 H16C 0.9600 .
C17 H17A 0.9600 .
C17 H17B 0.9600 .
C17 H17C 0.9600 .
C18 H18A 0.9600 .
C18 H18B 0.9600 .
C18 H18C 0.9600 .

loop_
_geom_torsion_atom_site_label_1
_geom_torsion_atom_site_label_2
_geom_torsion_atom_site_label_3
_geom_torsion_atom_site_label_4
_geom_torsion
_geom_torsion_site_symmetry_1
_geom_torsion_site_symmetry_4
Mn1 O1 C1 C2 176.75(18) . .
Mn1 O1 C1 C6 -4.8(4) . .
Mn1 O3 C8 N2 1.6(3) . .
Mn1 O3 C8 C9 179.76(17) . .
Mn1 O4 C15 C14 -6.3(4) . .
Mn1 O4 C15 C16 173.1(2) . .
Mn1 O5 C13 C12 -162.4(2) . .
Mn1 O5 C13 C14 18.6(4) . .
Mn1 N1 N2 Mn2 -172.55(9) . .
Mn1 N1 N2 C8 -0.4(2) . .
Mn1 N1 C7 O2 172.95(17) . .
Mn1 N1 C7 C6 -5.7(3) . .
Mn2 O2 C7 N1 -0.5(3) . .
Mn2 O2 C7 C6 178.07(16) . .
Mn2 N2 C8 O3 170.35(16) . .
Mn2 N2 C8 C9 -7.9(3) . .
Mn2 N3 C9 C8 0.2(2) . .
Mn2 N3 C9 C10 179.7(2) . .
O1 Mn1 O3 C8 -36.8(5) . .
O1 Mn1 O4 C15 112.1(2) . .
O1 Mn1 O5 C13 -116.8(2) . .
O1 Mn1 O6 C17 154.6(3) . .
O1 Mn1 N1 N2 175.19(16) . .
O1 Mn1 N1 C7 0.4(2) . .
O1 C1 C2 C3 -179.0(3) . .
O1 C1 C6 C5 179.2(2) . .
O1 C1 C6 C7 -2.1(4) . .
O2 Mn2 O2 C7 -179.4(2) 4_556 .
O2 Mn2 O7 C18 153.3(3) . .
O2 Mn2 O7 C18 59.6(3) 4_556 .
O2 Mn2 N2 N1 -5.9(3) 4_556 .
O2 Mn2 N2 N1 -2.62(15) . .
O2 Mn2 N2 C8 -173.3(2) . .
O2 Mn2 N2 C8 -176.59(19) 4_556 .
O2 Mn2 N3 C9 178.40(13) 4_556 .
O2 Mn2 N3 C9 -1.60(13) 4_556 4_556
O2 Mn2 N3 C9 178.40(13) . 4_556
O2 Mn2 N3 C9 -1.60(13) . .
O3 Mn1 O1 C1 40.1(6) . .
O3 Mn1 O4 C15 -73.9(2) . .
O3 Mn1 O5 C13 71.0(2) . .
O3 Mn1 O6 C17 -33.8(2) . .
O3 Mn1 N1 N2 0.98(15) . .
O3 Mn1 N1 C7 -173.8(2) . .
O3 C8 C9 N3 -174.03(19) . .
O3 C8 C9 C10 6.5(4) . .
O4 Mn1 O1 C1 -176.7(2) . .
O4 Mn1 O3 C8 179.97(15) . .
O4 Mn1 O5 C13 -23.3(2) . .
O4 Mn1 O6 C17 60.6(2) . .
O4 Mn1 N1 N2 18.6(12) . .
O4 Mn1 N1 C7 -156.1(10) . .
O5 Mn1 O1 C1 -88.5(2) . .
O5 Mn1 O3 C8 91.96(15) . .
O5 Mn1 O4 C15 17.5(2) . .
O5 Mn1 O6 C17 67.9(7) . .
O5 Mn1 N1 N2 -90.13(15) . .
O5 Mn1 N1 C7 95.1(2) . .
O5 C13 C14 C15 0.4(5) . .
O6 Mn1 O1 C1 97.9(2) . .
O6 Mn1 O3 C8 -94.24(16) . .
O6 Mn1 O4 C15 -163.3(2) . .
O6 Mn1 O5 C13 -30.6(8) . .
O6 Mn1 N1 N2 90.23(15) . .
O6 Mn1 N1 C7 -84.5(2) . .
O7 Mn2 O2 C7 90.03(17) . .
O7 Mn2 O2 C7 -86.37(17) 4_556 .
O7 Mn2 O7 C18 -73.6(3) 4_556 .
O7 Mn2 N2 N1 -95.97(16) . .
O7 Mn2 N2 N1 88.49(16) 4_556 .
O7 Mn2 N2 C8 93.4(2) . .
O7 Mn2 N2 C8 -82.2(2) 4_556 .
O7 Mn2 N3 C9 86.66(13) 4_556 .
O7 Mn2 N3 C9 -93.34(13) . .
O7 Mn2 N3 C9 -93.34(13) 4_556 4_556
O7 Mn2 N3 C9 86.66(13) . 4_556
N1 Mn1 O1 C1 5.0(2) . .
N1 Mn1 O3 C8 -1.33(15) . .
N1 Mn1 O4 C15 -91.4(11) . .
N1 Mn1 O5 C13 152.7(2) . .
N1 Mn1 O6 C17 -115.4(2) . .
N1 N2 C8 O3 -0.8(3) . .
N1 N2 C8 C9 -179.11(19) . .
N2 Mn2 O2 C7 -176.3(2) 4_556 .
N2 Mn2 O2 C7 1.67(16) . .
N2 Mn2 O7 C18 -8.8(3) 4_556 .
N2 Mn2 O7 C18 -138.3(3) . .
N2 Mn2 N2 N1 176.55(17) 4_556 .
N2 Mn2 N2 C8 5.91(19) 4_556 .
N2 Mn2 N3 C9 177.34(13) 4_556 .
N2 Mn2 N3 C9 -2.66(13) 4_556 4_556
N2 Mn2 N3 C9 -2.66(13) . .
N2 Mn2 N3 C9 177.34(13) . 4_556
N2 N1 C7 O2 -1.8(3) . .
N2 N1 C7 C6 179.56(19) . .
N2 C8 C9 N3 4.3(3) . .
N2 C8 C9 C10 -175.2(3) . .
N3 Mn2 O2 C7 0.6(2) . .
N3 Mn2 O7 C18 -73.6(3) . .
N3 Mn2 N2 N1 176.55(17) . .
N3 Mn2 N2 C8 5.91(19) . .
N3 C9 C10 C11 0.7(4) . .
C1 C2 C3 C4 -0.4(5) . .
C1 C6 C7 O2 -171.7(2) . .
C1 C6 C7 N1 7.0(3) . .
C2 C1 C6 C5 -2.4(4) . .
C2 C1 C6 C7 176.2(2) . .
C2 C3 C4 C5 -1.8(5) . .
C3 C4 C5 C6 1.8(4) . .
C4 C5 C6 C1 0.3(4) . .
C4 C5 C6 C7 -178.4(2) . .
C5 C6 C7 O2 7.0(3) . .
C5 C6 C7 N1 -174.4(2) . .
C6 C1 C2 C3 2.5(4) . .
C7 N1 N2 Mn2 3.3(2) . .
C7 N1 N2 C8 175.4(2) . .
C8 C9 C10 C11 -179.9(2) . .
C9 N3 C9 C8 -179.8(2) 4_556 .
C9 N3 C9 C10 -0.3(2) 4_556 .
C9 C10 C11 C10 -0.32(18) . 4_556
C12 C13 C14 C15 -178.5(3) . .
C13 C14 C15 O4 -8.8(4) . .
C13 C14 C15 C16 171.8(3) . .
